data_9012344
loop_
_publ_author_name
'Jansen, M.'
'Begemann, B.'
'Geb, J.'

_publ_section_title
;Mischkristallbildung in den Systemen As2O5/SbAsO5 und As2O5/AsPO5: bestimmung
 der spontanen deformationen und verfeinerung der kristallstrukturen der
 ternaren randphasen
;
_journal_name_full 'Zeitschrift fur Anorganische und Allgemeine Chemie'
_journal_page_first 139
_journal_page_last 144
_journal_paper_doi 10.1002/zaac.19926100123
_journal_volume 610
_journal_year 1992
_chemical_formula_structural AsPO5
_chemical_formula_sum 'As O5 P'
_space_group_IT_number 19
_symmetry_space_group_name_Hall 'P 2ac 2ab'
_symmetry_space_group_name_H-M 'P 21 21 21'
_cell_angle_alpha 90
_cell_angle_beta 90
_cell_angle_gamma 90
_cell_length_a 8.417
_cell_length_b 8.171
_cell_length_c 4.536
_cell_formula_units_Z 4
_cell_volume 311.965
_database_code_amcsd 0015797
_exptl_crystal_density_diffrn 3.958
_cod_original_formula_sum 'As P O5'
_cod_database_code 9012344
_amcsd_formula_title AsPO5

loop_
_space_group_symop_operation_xyz
x,y,z
-x,1/2+y,1/2-z
1/2+x,1/2-y,-z
1/2-x,-y,1/2+z

loop_
_atom_site_label
_atom_site_fract_x
_atom_site_fract_y
_atom_site_fract_z
_atom_site_U_iso_or_equiv
As 0.15200 0.40000 0.12700 0.00900
P 0.53100 0.78100 0.12300 0.01300
O1 0.29300 0.43200 0.83800 0.02100
O2 0.49600 0.15400 0.61000 0.02300
O3 0.57100 0.26700 0.08500 0.02500
O4 0.49600 0.45700 0.45000 0.02300
O5 0.28500 0.24800 0.28800 0.02400

loop_
_cod_related_entry_id
_cod_related_entry_database
_cod_related_entry_code
1 AMCSD 0015797
